data_2007357
loop_
_publ_author_name
'Suresh Kumar, M.'
'Ponnuswamy, M. N.'
'Ponnuswamy, S.'
'Jeyaraman, R.'
'Paneerselvam, K.'
'Soriano-Garcia, Manuel'

_publ_section_title
;
 Ethyl
 3,5-Dimethyl-4-oxo-<i>cis</i>-2,6-diphenylpiperidine-1-carboxylate
;
_journal_issue 6
_journal_name_full 'Acta Crystallographica Section C'
_journal_page_first 870
_journal_page_last 872
_journal_paper_doi 10.1107/S0108270198000201
_journal_volume 54
_journal_year 1998
_chemical_formula_moiety 'C22 H25 N O3'
_chemical_formula_sum 'C22 H25 N O3'
_chemical_formula_weight 351.43
_chemical_melting_point 67
_chemical_name_systematic
;
 N-ethoxycarbonyl-3,5-dimethyl-cis-2,6-diphenyl piperidin-4-one
;
_space_group_IT_number 14
_symmetry_cell_setting monoclinic
_symmetry_space_group_name_Hall '-P 2yn'
_symmetry_space_group_name_H-M 'P 1 21/n 1'
_audit_creation_method SHELXL
_cell_angle_alpha 90.00
_cell_angle_beta 95.70(2)
_cell_angle_gamma 90.00
_cell_formula_units_Z 4
_cell_length_a 10.404(2)
_cell_length_b 9.743(2)
_cell_length_c 19.096(3)
_cell_measurement_reflns_used 20
_cell_measurement_temperature 293(2)
_cell_measurement_theta_max 18
_cell_measurement_theta_min 10
_cell_volume 1926.1(6)
_computing_cell_refinement XSCANS
_computing_data_collection 'XSCANS (Siemens, 1992)'
_computing_data_reduction XSCANS
_computing_molecular_graphics 'ZORTEP (Zsolnai, 1997)'
_computing_publication_material 'PARST (Nardelli, 1983, 1995)'
_computing_structure_refinement 'SHELXL93 (Sheldrick, 1993)'
_computing_structure_solution 'SHELXS86 (Sheldrick, 1990)'
_diffrn_ambient_temperature 293(2)
_diffrn_measurement_device 'Siemens P4'
_diffrn_measurement_method \w/2\q
_diffrn_radiation_monochromator graphite
_diffrn_radiation_source 'fine-focus sealed tube'
_diffrn_radiation_type CuK\a
_diffrn_radiation_wavelength 1.54178
_diffrn_reflns_av_R_equivalents 0.016
_diffrn_reflns_av_sigmaI/netI 0.027
_diffrn_reflns_limit_h_max 11
_diffrn_reflns_limit_h_min -11
_diffrn_reflns_limit_k_max 11
_diffrn_reflns_limit_k_min 0
_diffrn_reflns_limit_l_max 21
_diffrn_reflns_limit_l_min 0
_diffrn_reflns_number 3244
_diffrn_reflns_theta_max 62.49
_diffrn_reflns_theta_min 4.65
_diffrn_standards_decay_% <1
_diffrn_standards_interval_count 200
_diffrn_standards_interval_time 60
_diffrn_standards_number 3
_exptl_absorpt_coefficient_mu 0.639
_exptl_absorpt_correction_T_max 0.826
_exptl_absorpt_correction_T_min 0.717
_exptl_absorpt_correction_type 'CYLABS (Nardelli, 1997)'
_exptl_crystal_colour colourless
_exptl_crystal_density_diffrn 1.212
_exptl_crystal_density_method 'not measured'
_exptl_crystal_description 'thick plate'
_exptl_crystal_F_000 752
_exptl_crystal_size_max 0.6
_exptl_crystal_size_mid 0.5
_exptl_crystal_size_min 0.3
_refine_diff_density_max 0.182
_refine_diff_density_min -0.200
_refine_ls_extinction_coef 0.0087(9)
_refine_ls_extinction_method SHELXL93
_refine_ls_goodness_of_fit_all 1.030
_refine_ls_goodness_of_fit_obs 1.031
_refine_ls_hydrogen_treatment 'H atoms constrained'
_refine_ls_matrix_type full
_refine_ls_number_parameters 239
_refine_ls_number_reflns 3055
_refine_ls_number_restraints 0
_refine_ls_restrained_S_all 1.047
_refine_ls_restrained_S_obs 1.031
_refine_ls_R_factor_all 0.063
_refine_ls_R_factor_obs .050
_refine_ls_shift/esd_max 0.000
_refine_ls_shift/esd_mean 0.000
_refine_ls_structure_factor_coef Fsqd
_refine_ls_weighting_details 'w = 1/[\s^2^(Fo^2^)+(0.07P)^2^+0.9P] where P = (Fo^2^+2Fc^2^)/3'
_refine_ls_weighting_scheme calc
_refine_ls_wR_factor_all 0.157
_refine_ls_wR_factor_obs .138
_reflns_number_observed 2495
_reflns_number_total 3058
_reflns_observed_criterion I>2\s(I)
_cod_data_source_file na1307.cif
_cod_data_source_block sur
_cod_depositor_comments
;
The following automatic conversions were performed:

'_refine_ls_weighting_scheme' value 'calc w =
1/[\s^2^(Fo^2^)+(0.07P)^2^+0.9P] where P = (Fo^2^+2Fc^2^)/3' was
changed to 'calc'. New tag '_refine_ls_weighting_details' was
created. The value of the new tag was set to 'w =
1/[\s^2^(Fo^2^)+(0.07P)^2^+0.9P] where P = (Fo^2^+2Fc^2^)/3'.

Automatic conversion script
Id: cif_fix_values 3143 2015-03-26 13:38:13Z robertas 
;
_cod_original_sg_symbol_H-M 'P 21/n'
_cod_database_code 2007357

loop_
_symmetry_equiv_pos_as_xyz
'x, y, z'
'-x+1/2, y+1/2, -z+1/2'
'-x, -y, -z'
'x-1/2, -y-1/2, z-1/2'

loop_
_atom_site_aniso_label
_atom_site_aniso_U_11
_atom_site_aniso_U_22
_atom_site_aniso_U_33
_atom_site_aniso_U_12
_atom_site_aniso_U_13
_atom_site_aniso_U_23
N1 .0437(9) .0516(10) .0445(9) -.0112(8) .0103(7) -.0091(7)
C2 .0459(11) .0467(12) .0432(11) -.0035(9) .0076(9) -.0019(9)
C3 .0462(12) .0513(12) .0455(11) -.0035(9) .0008(9) -.0044(9)
C4 .0462(12) .0646(15) .0578(13) -.0044(11) .0009(10) -.0029(11)
C5 .0512(13) .0572(14) .0617(14) -.0009(10) .0109(11) -.0033(11)
C6 .0511(12) .0533(13) .0463(11) -.0092(10) .0113(9) -.0086(9)
C7 .0559(13) .0537(13) .0418(11) -.0101(10) .0106(9) -.0026(9)
C8 .0628(15) .0617(15) .0602(14) -.0158(12) .0012(11) .0006(11)
C9 .093(2) .059(2) .072(2) -.0261(15) .0085(15) -.0017(13)
C10 .099(2) .061(2) .073(2) -.005(2) .015(2) .0084(13)
C11 .091(2) .075(2) .073(2) .001(2) -.001(2) .0207(15)
C12 .073(2) .070(2) .0607(14) -.0132(13) -.0039(12) .0051(12)
C13 .0397(11) .0579(13) .0433(11) -.0031(9) .0048(9) -.0061(9)
C14 .0622(15) .068(2) .0605(14) -.0087(12) .0191(12) -.0028(12)
C15 .057(2) .104(2) .080(2) -.017(2) .0286(14) -.017(2)
C16 .0508(14) .109(3) .084(2) .007(2) .0120(13) -.022(2)
C17 .070(2) .087(2) .086(2) .023(2) .0033(15) -.002(2)
C18 .0568(14) .064(2) .0685(15) .0056(12) .0103(11) .0041(12)
C19 .0496(12) .0493(12) .0506(12) -.0067(10) .0090(10) -.0084(10)
O20 .0669(10) .0619(10) .0600(10) -.0247(8) .0117(8) -.0101(8)
O21 .0793(12) .0839(12) .0509(9) -.0366(10) .0177(8) -.0237(8)
C22 .067(2) .089(2) .0643(15) -.0262(14) .0053(13) -.0333(14)
C23 .089(2) .079(2) .0581(15) .009(2) -.0005(14) -.0168(13)
C24 .0638(15) .082(2) .0481(13) -.0026(13) .0025(11) -.0064(12)
C25 .085(2) .066(2) .089(2) .0171(15) .017(2) -.0018(14)
O26 .0549(11) .166(2) .0697(12) .0000(13) -.0116(9) -.0152(13)

loop_
_atom_site_label
_atom_site_fract_x
_atom_site_fract_y
_atom_site_fract_z
_atom_site_U_iso_or_equiv
_atom_site_thermal_displace_type
_atom_site_calc_flag
_atom_site_refinement_flags
_atom_site_occupancy
_atom_site_disorder_group
_atom_site_type_symbol
N1 .7325(2) .3027(2) .59282(9) .0462(5) Uani d . 1 . N
C2 .7062(2) .3038(2) .66789(10) .0451(5) Uani d . 1 . C
H2 .7121(2) .2090(2) .68499(10) .054 Uiso calc R 1 . H
C3 .8085(2) .3888(2) .71297(10) .0479(5) Uani d . 1 . C
H3 .7950(2) .4852(2) .69964(10) .058 Uiso calc R 1 . H
C4 .9450(2) .3515(3) .69875(12) .0565(6) Uani d . 1 . C
C5 .9658(2) .3088(2) .62480(12) .0563(6) Uani d . 1 . C
H5 1.0464(2) .3501(2) .61256(12) .068 Uiso calc R 1 . H
C6 .8557(2) .3591(2) .57223(11) .0498(6) Uani d . 1 . C
H6 .8692(2) .3177(2) .52676(11) .060 Uiso calc R 1 . H
C7 .8470(2) .5143(2) .56030(11) .0501(5) Uani d . 1 . C
C8 .9389(2) .6059(3) .58980(12) .0619(6) Uani d . 1 . C
H8 1.0099(2) .5730(3) .61829(12) .074 Uiso calc R 1 . H
C9 .9264(3) .7460(3) .57743(15) .0746(8) Uani d . 1 . C
H9 .9889(3) .8058(3) .59791(15) .090 Uiso calc R 1 . H
C10 .8237(3) .7968(3) .53566(15) .0774(8) Uani d . 1 . C
H10 .8150(3) .8909(3) .52836(15) .093 Uiso calc R 1 . H
C11 .7329(3) .7077(3) .5044(2) .0804(8) Uani d . 1 . C
H11 .6634(3) .7412(3) .4749(2) .096 Uiso calc R 1 . H
C12 .7450(3) .5679(3) .51681(13) .0685(7) Uani d . 1 . C
H12 .6830(3) .5087(3) .49537(13) .082 Uiso calc R 1 . H
C13 .5712(2) .3554(2) .67672(10) .0469(5) Uani d . 1 . C
C14 .4846(2) .2737(3) .70866(13) .0628(7) Uani d . 1 . C
H14 .5086(2) .1854(3) .72305(13) .075 Uiso calc R 1 . H
C15 .3631(3) .3217(4) .7194(2) .0789(9) Uani d . 1 . C
H15 .3062(3) .2652(4) .7406(2) .095 Uiso calc R 1 . H
C16 .3260(3) .4505(4) .6993(2) .0807(9) Uani d . 1 . C
H16 .2446(3) .4827(4) .7072(2) .097 Uiso calc R 1 . H
C17 .4093(3) .5327(3) .6672(2) .0811(8) Uani d . 1 . C
H17 .3838(3) .6207(3) .6529(2) .097 Uiso calc R 1 . H
C18 .5324(2) .4855(3) .65557(13) .0629(6) Uani d . 1 . C
H18 .5881(2) .5420(3) .63356(13) .076 Uiso calc R 1 . H
C19 .6602(2) .2099(2) .55217(11) .0496(5) Uani d . 1 . C
O20 .5783(2) .1383(2) .57364(8) .0626(5) Uani d . 1 . O
O21 .6921(2) .2078(2) .48566(8) .0706(6) Uani d . 1 . O
C22 .6220(3) .1096(3) .43870(14) .0737(8) Uani d . 1 . C
H22A .5464(3) .1529(3) .41431(14) .088 Uiso calc R 1 . H
H22B .5937(3) .0327(3) .46551(14) .088 Uiso calc R 1 . H
C23 .7082(3) .0618(3) .38795(13) .0760(8) Uani d . 1 . C
H23A .6631(7) -.0021(16) .3561(7) .114 Uiso calc R 1 . H
H23B .7818(10) .0173(19) .4124(2) .114 Uiso calc R 1 . H
H23C .7365(15) .1386(4) .3620(7) .114 Uiso calc R 1 . H
C24 .7903(3) .3772(3) .79114(12) .0650(7) Uani d . 1 . C
H24A .7061(7) .4104(18) .7991(2) .097 Uiso calc R 1 . H
H24B .8549(11) .4309(16) .81800(14) .097 Uiso calc R 1 . H
H24C .7983(18) .2828(4) .8054(3) .097 Uiso calc R 1 . H
C25 .9803(3) .1523(3) .6233(2) .0792(8) Uani d . 1 . C
H25A .999(2) .1239(4) .5771(4) .119 Uiso calc R 1 . H
H25B .9015(8) .1101(3) .6345(11) .119 Uiso calc R 1 . H
H25C 1.0499(14) .1249(3) .6571(8) .119 Uiso calc R 1 . H
O26 1.0337(2) .3558(3) .74452(11) .0980(8) Uani d . 1 . O

loop_
_atom_type_symbol
_atom_type_description
_atom_type_scat_dispersion_real
_atom_type_scat_dispersion_imag
_atom_type_scat_source
C C 0.0181 0.0091 'International Tables Vol C Tables 4.2.6.8 and 6.1.1.4'
H H 0.0000 0.0000 'International Tables Vol C Tables 4.2.6.8 and 6.1.1.4'
N N 0.0311 0.0180 'International Tables Vol C Tables 4.2.6.8 and 6.1.1.4'
O O 0.0492 0.0322 'International Tables Vol C Tables 4.2.6.8 and 6.1.1.4'

loop_
_geom_angle_atom_site_label_1
_geom_angle_atom_site_label_2
_geom_angle_atom_site_label_3
_geom_angle
_geom_angle_publ_flag
C19 N1 C2 114.1(2) yes
C19 N1 C6 122.4(2) yes
C2 N1 C6 120.0(2) yes
N1 C2 C13 111.8(2) ?
N1 C2 C3 111.1(2) ?
C13 C2 C3 110.8(2) yes
N1 C2 H2 107.65(11) ?
C13 C2 H2 107.65(11) ?
C3 C2 H2 107.65(12) ?
C4 C3 C24 111.5(2) ?
C4 C3 C2 112.2(2) ?
C24 C3 C2 111.1(2) ?
C4 C3 H3 107.24(13) ?
C24 C3 H3 107.24(13) ?
C2 C3 H3 107.24(12) ?
O26 C4 C3 121.6(2) ?
O26 C4 C5 121.1(2) ?
C3 C4 C5 117.2(2) ?
C4 C5 C6 111.0(2) ?
C4 C5 C25 108.4(2) ?
C6 C5 C25 112.1(2) ?
C4 C5 H5 108.40(12) ?
C6 C5 H5 108.40(12) ?
C25 C5 H5 108.40(15) ?
N1 C6 C7 111.4(2) ?
N1 C6 C5 108.6(2) ?
C7 C6 C5 116.4(2) ?
N1 C6 H6 106.63(10) ?
C7 C6 H6 106.63(11) ?
C5 C6 H6 106.63(12) ?
C12 C7 C8 117.3(2) ?
C12 C7 C6 119.5(2) ?
C8 C7 C6 123.2(2) ?
C9 C8 C7 121.0(3) ?
C9 C8 H8 119.5(2) ?
C7 C8 H8 119.52(15) ?
C10 C9 C8 120.8(3) ?
C10 C9 H9 119.6(2) ?
C8 C9 H9 119.6(2) ?
C9 C10 C11 119.4(3) ?
C9 C10 H10 120.3(2) ?
C11 C10 H10 120.3(2) ?
C10 C11 C12 119.9(3) ?
C10 C11 H11 120.0(2) ?
C12 C11 H11 120.0(2) ?
C7 C12 C11 121.7(3) ?
C7 C12 H12 119.16(14) ?
C11 C12 H12 119.2(2) ?
C18 C13 C14 118.2(2) ?
C18 C13 C2 121.3(2) ?
C14 C13 C2 120.5(2) ?
C13 C14 C15 120.9(3) ?
C13 C14 H14 119.53(15) ?
C15 C14 H14 119.5(2) ?
C16 C15 C14 120.6(3) ?
C16 C15 H15 119.7(2) ?
C14 C15 H15 119.7(2) ?
C15 C16 C17 119.5(3) ?
C15 C16 H16 120.2(2) ?
C17 C16 H16 120.2(2) ?
C16 C17 C18 120.6(3) ?
C16 C17 H17 119.7(2) ?
C18 C17 H17 119.7(2) ?
C13 C18 C17 120.1(3) ?
C13 C18 H18 119.94(13) ?
C17 C18 H18 119.9(2) ?
O20 C19 O21 124.2(2) yes
O20 C19 N1 123.9(2) yes
O21 C19 N1 111.9(2) yes
C19 O21 C22 115.9(2) yes
O21 C22 C23 108.4(2) ?
O21 C22 H22A 110.0(2) ?
C23 C22 H22A 110.0(2) ?
O21 C22 H22B 110.02(14) ?
C23 C22 H22B 110.0(2) ?
H22A C22 H22B 108.4 ?
C22 C23 H23A 109.47(15) ?
C22 C23 H23B 109.5(2) ?
H23A C23 H23B 109.5 ?
C22 C23 H23C 109.5(2) ?
H23A C23 H23C 109.5 ?
H23B C23 H23C 109.5 ?
C3 C24 H24A 109.47(13) ?
C3 C24 H24B 109.47(12) ?
H24A C24 H24B 109.5 ?
C3 C24 H24C 109.47(13) ?
H24A C24 H24C 109.5 ?
H24B C24 H24C 109.5 ?
C5 C25 H25A 109.47(15) ?
C5 C25 H25B 109.47(15) ?
H25A C25 H25B 109.5 ?
C5 C25 H25C 109.5(2) ?
H25A C25 H25C 109.5 ?
H25B C25 H25C 109.5 ?

loop_
_geom_bond_atom_site_label_1
_geom_bond_atom_site_label_2
_geom_bond_site_symmetry_2
_geom_bond_distance
_geom_bond_publ_flag
N1 C19 . 1.367(3) yes
N1 C2 . 1.486(2) yes
N1 C6 . 1.483(3) yes
C2 C13 . 1.517(3) ?
C2 C3 . 1.542(3) ?
C2 H2 . .98 ?
C3 C4 . 1.516(3) ?
C3 C24 . 1.527(3) ?
C3 H3 . .98 ?
C4 O26 . 1.208(3) yes
C4 C5 . 1.508(3) ?
C5 C6 . 1.527(3) ?
C5 C25 . 1.533(4) ?
C5 H5 . .98 ?
C6 C7 . 1.531(3) ?
C6 H6 . .98 ?
C7 C12 . 1.383(3) ?
C7 C8 . 1.386(3) ?
C8 C9 . 1.389(4) ?
C8 H8 . .93 ?
C9 C10 . 1.362(4) ?
C9 H9 . .93 ?
C10 C11 . 1.375(4) ?
C10 H10 . .93 ?
C11 C12 . 1.386(4) ?
C11 H11 . .93 ?
C12 H12 . .93 ?
C13 C18 . 1.378(3) ?
C13 C14 . 1.388(3) ?
C14 C15 . 1.382(4) ?
C14 H14 . .93 ?
C15 C16 . 1.357(4) ?
C15 H15 . .93 ?
C16 C17 . 1.368(4) ?
C16 H16 . .93 ?
C17 C18 . 1.399(4) ?
C17 H17 . .93 ?
C18 H18 . .93 ?
C19 O20 . 1.204(3) yes
C19 O21 . 1.344(3) yes
O21 C22 . 1.456(3) yes
C22 C23 . 1.461(4) ?
C22 H22A . .97 ?
C22 H22B . .97 ?
C23 H23A . .96 ?
C23 H23B . .96 ?
C23 H23C . .96 ?
C24 H24A . .96 ?
C24 H24B . .96 ?
C24 H24C . .96 ?
C25 H25A . .96 ?
C25 H25B . .96 ?
C25 H25C . .96 ?

loop_
_geom_torsion_atom_site_label_1
_geom_torsion_atom_site_label_2
_geom_torsion_atom_site_label_3
_geom_torsion_atom_site_label_4
_geom_torsion
_geom_torsion_publ_flag
C19 N1 C2 C13 -66.9(2) yes
C6 N1 C2 C13 133.7(2) ?
C19 N1 C2 C3 168.7(2) ?
C6 N1 C2 C3 9.3(3) yes
N1 C2 C3 C4 -48.2(2) yes
C13 C2 C3 C4 -173.1(2) ?
N1 C2 C3 C24 -173.8(2) ?
C13 C2 C3 C24 61.3(2) yes
C24 C3 C4 O26 -21.5(3) ?
C2 C3 C4 O26 -146.9(3) ?
C24 C3 C4 C5 158.6(2) ?
C2 C3 C4 C5 33.2(3) yes
O26 C4 C5 C6 -159.6(2) ?
C3 C4 C5 C6 20.3(3) yes
O26 C4 C5 C25 76.8(3) ?
C3 C4 C5 C25 -103.2(3) ?
C19 N1 C6 C7 116.6(2) ?
C2 N1 C6 C7 -85.7(2) ?
C19 N1 C6 C5 -113.9(2) ?
C2 N1 C6 C5 43.8(2) yes
C4 C5 C6 N1 -58.0(2) yes
C25 C5 C6 N1 63.4(2) ?
C4 C5 C6 C7 68.6(2) yes
C25 C5 C6 C7 -170.0(2) ?
N1 C6 C7 C12 -50.7(3) ?
C5 C6 C7 C12 -176.0(2) ?
N1 C6 C7 C8 130.9(2) ?
C5 C6 C7 C8 5.7(3) ?
C12 C7 C8 C9 1.7(4) ?
C6 C7 C8 C9 -179.9(2) ?
C7 C8 C9 C10 -0.3(4) ?
C8 C9 C10 C11 -1.3(4) ?
C9 C10 C11 C12 1.5(4) ?
C8 C7 C12 C11 -1.5(4) ?
C6 C7 C12 C11 -180.0(2) ?
C10 C11 C12 C7 0.0(4) ?
N1 C2 C13 C18 -60.4(3) ?
C3 C2 C13 C18 64.1(3) ?
N1 C2 C13 C14 121.8(2) ?
C3 C2 C13 C14 -113.7(2) ?
C18 C13 C14 C15 -0.4(4) ?
C2 C13 C14 C15 177.5(2) ?
C13 C14 C15 C16 -0.5(4) ?
C14 C15 C16 C17 0.9(4) ?
C15 C16 C17 C18 -0.6(5) ?
C14 C13 C18 C17 0.7(3) ?
C2 C13 C18 C17 -177.2(2) ?
C16 C17 C18 C13 -0.2(4) ?
C2 N1 C19 O20 2.9(3) ?
C6 N1 C19 O20 161.7(2) ?
C2 N1 C19 O21 -176.8(2) yes
C6 N1 C19 O21 -18.0(3) ?
O20 C19 O21 C22 -1.0(4) ?
N1 C19 O21 C22 178.7(2) yes
C19 O21 C22 C23 -147.4(2) ?
